data_7229949
loop_
_publ_author_name
'B\"ohnke, Hendrik'
'Bahrenburg, Julia'
'Ma, Xiaonan'
'R\"ottger, Katharina'
'N\"ather, Christian'
'Rode, Micha\/l F'
'Sobolewski, Andrzej L.'
'Temps, Friedrich'

_publ_section_title
;
 Ultrafast dynamics of the ESIPT photoswitch
 N-(3-pyridinyl)-2-pyridinecarboxamide.
;
_journal_issue 4
_journal_name_full 'Physical chemistry chemical physics : PCCP'
_journal_page_first 2646
_journal_page_last 2655
_journal_paper_doi 10.1039/c7cp06145e
_journal_volume 20
_journal_year 2018
_chemical_formula_sum 'C11 H9 N3 O'
_chemical_formula_weight 199.21
_space_group_crystal_system monoclinic
_space_group_IT_number 14
_space_group_name_Hall '-P 2yn'
_space_group_name_H-M_alt 'P 1 21/n 1'
_symmetry_space_group_name_Hall '-P 2yn'
_symmetry_space_group_name_H-M 'P 1 21/n 1'
_atom_sites_solution_hydrogens geom
_audit_creation_method SHELXL-2014
_audit_update_record
;
2017-06-16 deposited with the CCDC.
2018-01-02 downloaded from the CCDC.
;
_cell_angle_alpha 90
_cell_angle_beta 94.120(5)
_cell_angle_gamma 90
_cell_formula_units_Z 4
_cell_length_a 5.7147(4)
_cell_length_b 8.3019(6)
_cell_length_c 20.1261(14)
_cell_measurement_reflns_used 11185
_cell_measurement_temperature 293(2)
_cell_measurement_theta_max 25.242
_cell_measurement_theta_min 2.029
_cell_volume 952.37(12)
_computing_cell_refinement 'X-Area (STOE, 2010)'
_computing_data_collection 'X-Area (STOE, 2010)'
_computing_data_reduction 'X-Area (STOE, 2010)'
_computing_molecular_graphics 'Diamond (Brandenburg)'
_computing_structure_refinement 'SHELXL-2014 (Sheldrick, 2014)'
_computing_structure_solution 'SHELXS-97 (Sheldrick, 2008)'
_diffrn_ambient_temperature 293(2)
_diffrn_measured_fraction_theta_full 0.997
_diffrn_measured_fraction_theta_max 0.997
_diffrn_measurement_device_type 'STOE IPDS-2'
_diffrn_measurement_method 'Omega scans'
_diffrn_radiation_type MoK\a
_diffrn_radiation_wavelength 0.71073
_diffrn_reflns_av_R_equivalents 0.0639
_diffrn_reflns_av_unetI/netI 0.0321
_diffrn_reflns_Laue_measured_fraction_full 0.997
_diffrn_reflns_Laue_measured_fraction_max 0.997
_diffrn_reflns_limit_h_max 7
_diffrn_reflns_limit_h_min -6
_diffrn_reflns_limit_k_max 10
_diffrn_reflns_limit_k_min -10
_diffrn_reflns_limit_l_max 24
_diffrn_reflns_limit_l_min -24
_diffrn_reflns_number 10738
_diffrn_reflns_point_group_measured_fraction_full 0.997
_diffrn_reflns_point_group_measured_fraction_max 0.997
_diffrn_reflns_theta_full 25.242
_diffrn_reflns_theta_max 26.002
_diffrn_reflns_theta_min 2.029
_exptl_absorpt_coefficient_mu 0.094
_exptl_absorpt_correction_type none
_exptl_crystal_colour colorless
_exptl_crystal_density_diffrn 1.389
_exptl_crystal_description block
_exptl_crystal_F_000 416
_exptl_crystal_size_max 0.3
_exptl_crystal_size_mid 0.2
_exptl_crystal_size_min 0.2
_refine_diff_density_max 0.130
_refine_diff_density_min -0.135
_refine_diff_density_rms 0.028
_refine_ls_extinction_coef 0.031(7)
_refine_ls_extinction_expression Fc^*^=kFc[1+0.001xFc^2^\l^3^/sin(2\q)]^-1/4^
_refine_ls_extinction_method SHELXL
_refine_ls_goodness_of_fit_ref 1.082
_refine_ls_hydrogen_treatment constr
_refine_ls_matrix_type full
_refine_ls_number_parameters 137
_refine_ls_number_reflns 1875
_refine_ls_number_restraints 0
_refine_ls_restrained_S_all 1.082
_refine_ls_R_factor_all 0.0631
_refine_ls_R_factor_gt 0.0456
_refine_ls_shift/su_max 0.000
_refine_ls_shift/su_mean 0.000
_refine_ls_structure_factor_coef Fsqd
_refine_ls_weighting_details 'w=1/[\s^2^(Fo^2^)+(0.0446P)^2^+0.1674P] where P=(Fo^2^+2Fc^2^)/3'
_refine_ls_weighting_scheme calc
_refine_ls_wR_factor_gt 0.0985
_refine_ls_wR_factor_ref 0.1058
_reflns_Friedel_coverage 0.000
_reflns_number_gt 1508
_reflns_number_total 1875
_reflns_threshold_expression 'I > 2\s(I)'
_cod_data_source_file c7cp06145e2.cif
_cod_data_source_block temps3new
_cod_depositor_comments 'Adding full bibliography for 7229949.cif.'
_cod_database_code 7229949
_shelx_space_group_comment
;
The symmetry employed for this shelxl refinement is uniquely defined
by the following loop, which should always be used as a source of
symmetry information in preference to the above space-group names.
They are only intended as comments.
;
_shelxl_version_number 2014-3

loop_
_space_group_symop_operation_xyz
'x, y, z'
'-x+1/2, y+1/2, -z+1/2'
'-x, -y, -z'
'x-1/2, -y-1/2, z-1/2'

loop_
_atom_site_label
_atom_site_type_symbol
_atom_site_fract_x
_atom_site_fract_y
_atom_site_fract_z
_atom_site_U_iso_or_equiv
_atom_site_adp_type
_atom_site_occupancy
_atom_site_site_symmetry_order
_atom_site_calc_flag
_atom_site_refinement_flags_posn
_atom_site_refinement_flags_adp
C1 C 0.6248(3) 0.3127(2) 0.55857(8) 0.0437(4) Uani 1 1 d . .
O1 O 0.8240(2) 0.31707(17) 0.58563(6) 0.0633(4) Uani 1 1 d . .
N1 N 0.4334(2) 0.37724(16) 0.58456(7) 0.0456(4) Uani 1 1 d . .
H1 H 0.3018 0.3628 0.5619 0.055 Uiso 1 1 calc R U
C2 C 0.4240(3) 0.46483(18) 0.64413(8) 0.0404(4) Uani 1 1 d . .
C3 C 0.6061(3) 0.4709(2) 0.69329(8) 0.0561(5) Uani 1 1 d . .
H3 H 0.7413 0.4121 0.6871 0.067 Uiso 1 1 calc R U
N2 N 0.5977(3) 0.5569(2) 0.74902(7) 0.0617(5) Uani 1 1 d . .
C4 C 0.4025(3) 0.6386(2) 0.75775(8) 0.0524(4) Uani 1 1 d . .
H4 H 0.3956 0.7002 0.7961 0.063 Uiso 1 1 calc R U
C5 C 0.2106(3) 0.6362(2) 0.71270(9) 0.0544(5) Uani 1 1 d . .
H5 H 0.0753 0.6928 0.7211 0.065 Uiso 1 1 calc R U
C6 C 0.2214(3) 0.5487(2) 0.65483(9) 0.0486(4) Uani 1 1 d . .
H6 H 0.0940 0.5462 0.6234 0.058 Uiso 1 1 calc R U
C7 C 0.5749(3) 0.22914(19) 0.49315(8) 0.0409(4) Uani 1 1 d . .
N3 N 0.3601(2) 0.24564(18) 0.46270(7) 0.0474(4) Uani 1 1 d . .
C8 C 0.3194(3) 0.1682(2) 0.40535(8) 0.0526(5) Uani 1 1 d . .
H8 H 0.1729 0.1807 0.3827 0.063 Uiso 1 1 calc R U
C9 C 0.4804(3) 0.0705(2) 0.37728(8) 0.0532(5) Uani 1 1 d . .
H9 H 0.4420 0.0165 0.3375 0.064 Uiso 1 1 calc R U
C10 C 0.6989(3) 0.0549(2) 0.40958(9) 0.0543(5) Uani 1 1 d . .
H10 H 0.8117 -0.0104 0.3922 0.065 Uiso 1 1 calc R U
C11 C 0.7482(3) 0.1375(2) 0.46813(8) 0.0474(4) Uani 1 1 d . .
H11 H 0.8963 0.1314 0.4904 0.057 Uiso 1 1 calc R U

loop_
_atom_site_aniso_label
_atom_site_aniso_U_11
_atom_site_aniso_U_22
_atom_site_aniso_U_33
_atom_site_aniso_U_23
_atom_site_aniso_U_13
_atom_site_aniso_U_12
C1 0.0421(9) 0.0442(9) 0.0443(9) 0.0010(7) -0.0001(7) -0.0026(7)
O1 0.0431(7) 0.0835(10) 0.0620(8) -0.0227(7) -0.0056(6) -0.0014(6)
N1 0.0400(7) 0.0504(8) 0.0458(8) -0.0055(6) -0.0023(6) 0.0002(6)
C2 0.0420(8) 0.0396(8) 0.0397(8) 0.0014(6) 0.0030(6) -0.0045(7)
C3 0.0503(10) 0.0752(13) 0.0420(9) -0.0032(8) -0.0027(7) 0.0127(9)
N2 0.0600(10) 0.0823(12) 0.0416(8) -0.0066(8) -0.0039(7) 0.0084(8)
C4 0.0607(11) 0.0564(11) 0.0406(9) -0.0021(8) 0.0074(8) -0.0028(9)
C5 0.0492(10) 0.0580(11) 0.0565(10) -0.0080(9) 0.0079(8) 0.0029(8)
C6 0.0403(9) 0.0529(10) 0.0516(9) -0.0020(8) -0.0026(7) -0.0015(7)
C7 0.0403(8) 0.0422(8) 0.0400(8) 0.0040(7) 0.0010(6) -0.0040(7)
N3 0.0416(7) 0.0566(8) 0.0436(7) 0.0023(6) -0.0009(6) -0.0009(6)
C8 0.0461(9) 0.0679(12) 0.0426(9) 0.0043(8) -0.0057(7) -0.0068(8)
C9 0.0603(11) 0.0615(11) 0.0375(8) -0.0040(8) 0.0016(8) -0.0147(9)
C10 0.0532(10) 0.0591(11) 0.0511(10) -0.0089(8) 0.0068(8) -0.0003(8)
C11 0.0396(8) 0.0534(10) 0.0485(9) -0.0024(8) -0.0011(7) -0.0012(7)

loop_
_atom_type_symbol
_atom_type_description
_atom_type_scat_dispersion_real
_atom_type_scat_dispersion_imag
_atom_type_scat_source
C C 0.0033 0.0016 'International Tables Vol C Tables 4.2.6.8 and 6.1.1.4'
H H 0.0000 0.0000 'International Tables Vol C Tables 4.2.6.8 and 6.1.1.4'
N N 0.0061 0.0033 'International Tables Vol C Tables 4.2.6.8 and 6.1.1.4'
O O 0.0106 0.0060 'International Tables Vol C Tables 4.2.6.8 and 6.1.1.4'

loop_
_geom_angle_atom_site_label_1
_geom_angle_atom_site_label_2
_geom_angle_atom_site_label_3
_geom_angle
O1 C1 N1 124.44(15)
O1 C1 C7 121.08(15)
N1 C1 C7 114.47(14)
C1 N1 C2 127.91(14)
C6 C2 C3 117.76(15)
C6 C2 N1 118.52(14)
C3 C2 N1 123.72(15)
N2 C3 C2 123.36(17)
C4 N2 C3 117.80(16)
N2 C4 C5 122.99(16)
C4 C5 C6 118.93(16)
C5 C6 C2 119.12(16)
N3 C7 C11 123.40(15)
N3 C7 C1 117.75(14)
C11 C7 C1 118.83(14)
C8 N3 C7 116.50(15)
N3 C8 C9 124.16(16)
C10 C9 C8 118.21(16)
C9 C10 C11 118.87(17)
C7 C11 C10 118.80(16)

loop_
_geom_bond_atom_site_label_1
_geom_bond_atom_site_label_2
_geom_bond_distance
C1 O1 1.227(2)
C1 N1 1.356(2)
C1 C7 1.497(2)
N1 C2 1.407(2)
C2 C6 1.381(2)
C2 C3 1.385(2)
C3 N2 1.333(2)
N2 C4 1.328(2)
C4 C5 1.372(3)
C5 C6 1.378(2)
C7 N3 1.339(2)
C7 C11 1.373(2)
N3 C8 1.327(2)
C8 C9 1.378(3)
C9 C10 1.372(3)
C10 C11 1.375(2)

loop_
_geom_hbond_atom_site_label_D
_geom_hbond_atom_site_label_H
_geom_hbond_atom_site_label_A
_geom_hbond_distance_DH
_geom_hbond_distance_HA
_geom_hbond_distance_DA
_geom_hbond_angle_DHA
_geom_hbond_site_symmetry_A
N1 H1 N3 0.86 2.27 2.6902(19) 110.4 .
C3 H3 O1 0.93 2.27 2.875(2) 122.1 .
C6 H6 O1 0.93 2.53 3.216(2) 130.7 1_455
C9 H9 N2 0.93 2.63 3.428(2) 144.5 4_565
